data_7235607
loop_
_publ_author_name
'Hawes, Chris S.'
'Kruger, Paul E.'

_publ_section_title
;
 Preparation of open and closed forms of the lvt network with Cu(ii)
 complexes of structurally related 1,2-diazole ligands
;
_journal_issue 30
_journal_name_full 'RSC Advances'
_journal_page_first 15770
_journal_paper_doi 10.1039/C4RA02147A
_journal_volume 4
_journal_year 2014
_chemical_formula_moiety 'C10 H9 Cu N3 O3'
_chemical_formula_sum 'C10 H9 Cu N3 O3'
_chemical_formula_weight 282.74
_space_group_crystal_system tetragonal
_space_group_IT_number 88
_space_group_name_Hall '-I 4ad'
_space_group_name_H-M_alt 'I 41/a :2'
_atom_sites_solution_hydrogens geom
_atom_sites_solution_primary direct
_atom_sites_solution_secondary difmap
_audit_creation_date 2012-10-18
_audit_creation_method
;
  Olex2 1.2
  (compiled May  9 2012 12:37:22, GUI svn.r4230)
;
_cell_angle_alpha 90.00
_cell_angle_beta 90.00
_cell_angle_gamma 90.00
_cell_formula_units_Z 16
_cell_length_a 16.6545(16)
_cell_length_b 16.6545(16)
_cell_length_c 16.3362(18)
_cell_measurement_reflns_used 890
_cell_measurement_temperature 113(2)
_cell_measurement_theta_max 20.37
_cell_measurement_theta_min 3.01
_cell_volume 4531.2(8)
_computing_molecular_graphics
;
O. V. Dolomanov, L. J. Bourhis, R. J. Gildea, J. A. K. Howard and H. Puschmann,
OLEX2: a complete structure solution, refinement and analysis program.
J. Appl. Cryst. (2009). 42, 339-341.
;
_computing_publication_material
;
O. V. Dolomanov, L. J. Bourhis, R. J. Gildea, J. A. K. Howard and H. Puschmann,
OLEX2: a complete structure solution, refinement and analysis program.
J. Appl. Cryst. (2009). 42, 339-341.
;
_computing_structure_refinement
;
XL, G.M. Sheldrick, Acta Cryst.
(2008). A64, 112-122
;
_computing_structure_solution
;
XS, G.M. Sheldrick, Acta Cryst.
(2008). A64, 112-122
;
_diffrn_ambient_temperature 113(2)
_diffrn_measured_fraction_theta_full 0.999
_diffrn_measured_fraction_theta_max 0.999
_diffrn_measurement_device_type 'Bruker APEX-II CCD'
_diffrn_measurement_method '\f and \w scans'
_diffrn_radiation_monochromator graphite
_diffrn_radiation_type MoK\a
_diffrn_radiation_wavelength 0.71073
_diffrn_reflns_av_R_equivalents 0.0853
_diffrn_reflns_av_unetI/netI 0.0752
_diffrn_reflns_limit_h_max 16
_diffrn_reflns_limit_h_min -19
_diffrn_reflns_limit_k_max 19
_diffrn_reflns_limit_k_min -17
_diffrn_reflns_limit_l_max 19
_diffrn_reflns_limit_l_min -15
_diffrn_reflns_number 9990
_diffrn_reflns_theta_full 25.05
_diffrn_reflns_theta_max 25.05
_diffrn_reflns_theta_min 3.01
_diffrn_source 'fine-focus sealed tube'
_diffrn_source_current 30.0
_diffrn_source_power 1.35
_diffrn_source_voltage 45.0
_diffrn_standards_number 0
_exptl_absorpt_coefficient_mu 1.927
_exptl_absorpt_correction_T_max 0.7457
_exptl_absorpt_correction_T_min 0.5950
_exptl_absorpt_correction_type multi-scan
_exptl_absorpt_process_details
;
SADABS-2008/1 (Bruker,2008) was used for absorption correction.
wR2(int) was 0.0858 before and 0.0632 after correction.
The Ratio of minimum to maximum transmission is 0.7979.
The \l/2 correction factor is 0.0015.
;
_exptl_crystal_colour green
_exptl_crystal_colour_primary green
_exptl_crystal_density_diffrn 1.658
_exptl_crystal_density_method 'not measured'
_exptl_crystal_description block
_exptl_crystal_F_000 2288
_exptl_crystal_size_max 0.16
_exptl_crystal_size_mid 0.16
_exptl_crystal_size_min 0.14
_refine_diff_density_max 0.554
_refine_diff_density_min -0.535
_refine_diff_density_rms 0.093
_refine_ls_extinction_method none
_refine_ls_goodness_of_fit_ref 1.019
_refine_ls_hydrogen_treatment mixed
_refine_ls_matrix_type full
_refine_ls_number_parameters 161
_refine_ls_number_reflns 1998
_refine_ls_number_restraints 2
_refine_ls_restrained_S_all 1.019
_refine_ls_R_factor_all 0.0876
_refine_ls_R_factor_gt 0.0455
_refine_ls_shift/su_max 0.005
_refine_ls_shift/su_mean 0.000
_refine_ls_structure_factor_coef Fsqd
_refine_ls_weighting_details 'calc w=1/[\s^2^(Fo^2^)+(0.0462P)^2^+3.5502P] where P=(Fo^2^+2Fc^2^)/3'
_refine_ls_weighting_scheme calc
_refine_ls_wR_factor_gt 0.0931
_refine_ls_wR_factor_ref 0.1097
_reflns_number_gt 1320
_reflns_number_total 1998
_reflns_threshold_expression >2sigma(I)
_cod_data_source_file c4ra02147a2.cif
_cod_data_source_block 1
_cod_original_sg_symbol_H-M 'I 41/a'
_cod_database_code 7235607

loop_
_space_group_symop_id
_space_group_symop_operation_xyz
1 'x, y, z'
2 '-y+3/4, x+1/4, z+1/4'
3 '-x, -y+1/2, z'
4 'y+1/4, -x+1/4, z+1/4'
5 'x+1/2, y+1/2, z+1/2'
6 '-y+5/4, x+3/4, z+3/4'
7 '-x+1/2, -y+1, z+1/2'
8 'y+3/4, -x+3/4, z+3/4'
9 '-x, -y, -z'
10 'y-3/4, -x-1/4, -z-1/4'
11 'x, y-1/2, -z'
12 '-y-1/4, x-1/4, -z-1/4'
13 '-x+1/2, -y+1/2, -z+1/2'
14 'y-1/4, -x+1/4, -z+1/4'
15 'x+1/2, y, -z+1/2'
16 '-y+1/4, x+1/4, -z+1/4'

loop_
_atom_site_label
_atom_site_type_symbol
_atom_site_fract_x
_atom_site_fract_y
_atom_site_fract_z
_atom_site_U_iso_or_equiv
_atom_site_adp_type
_atom_site_occupancy
_atom_site_symmetry_multiplicity
_atom_site_calc_flag
_atom_site_refinement_flags
Cu1 Cu 0.30216(4) 0.28587(4) 0.85067(3) 0.0260(2) Uani 1 1 d .
O12 O 0.39957(19) 0.35240(19) 0.86181(19) 0.0308(8) Uani 1 1 d .
O13 O 0.33119(19) 0.24014(18) 0.96081(19) 0.0266(8) Uani 1 1 d .
O14 O 0.2374(2) 0.38928(19) 0.9122(2) 0.0373(9) Uani 1 1 d .
N2 N 0.2035(2) 0.2258(2) 0.8415(2) 0.0242(9) Uani 1 1 d .
N10 N 0.3250(2) 0.3015(2) 0.7316(2) 0.0245(9) Uani 1 1 d .
C8 C 0.4101(3) 0.3467(3) 0.6370(3) 0.0273(12) Uani 1 1 d .
C11 C 0.4303(3) 0.3735(3) 0.7946(3) 0.0231(11) Uani 1 1 d .
C9 C 0.3919(3) 0.3434(3) 0.7202(3) 0.0252(11) Uani 1 1 d .
C3 C 0.1513(3) 0.1991(3) 0.9004(3) 0.0261(11) Uani 1 1 d .
C7 C 0.4716(3) 0.3815(3) 0.5885(3) 0.0378(13) Uani 1 1 d .
H7 H 0.5119 0.4122 0.6125 0.045 Uiso 1 1 calc R
C6 C 0.4704(3) 0.3689(3) 0.5061(3) 0.0416(14) Uani 1 1 d .
H6 H 0.5101 0.3915 0.4733 0.050 Uiso 1 1 calc R
C4 C 0.1514(3) 0.2124(3) 0.9857(3) 0.0359(13) Uani 1 1 d .
H4 H 0.1912 0.2432 1.0106 0.043 Uiso 1 1 calc R
C5 C 0.4088(3) 0.3215(3) 0.4697(3) 0.0413(14) Uani 1 1 d .
H5 H 0.4097 0.3133 0.4134 0.050 Uiso 1 1 calc R
C15 C 0.2565(3) 0.4257(3) 0.9768(3) 0.0338(13) Uani 1 1 d .
N16 N 0.3130(3) 0.3992(3) 1.0260(3) 0.0465(13) Uani 1 1 d D
H16A H 0.324(3) 0.429(3) 1.075(2) 0.056 Uiso 1 1 d D
H16B H 0.342(3) 0.351(2) 1.015(3) 0.056 Uiso 1 1 d D
C17 C 0.2170(4) 0.5024(4) 0.9986(4) 0.080(2) Uani 1 1 d .
H17A H 0.2346 0.5438 0.9618 0.120 Uiso 1 1 calc R
H17B H 0.2309 0.5169 1.0537 0.120 Uiso 1 1 calc R
H17C H 0.1598 0.4964 0.9943 0.120 Uiso 1 1 calc R

loop_
_atom_site_aniso_label
_atom_site_aniso_U_11
_atom_site_aniso_U_22
_atom_site_aniso_U_33
_atom_site_aniso_U_23
_atom_site_aniso_U_13
_atom_site_aniso_U_12
Cu1 0.0332(4) 0.0303(4) 0.0144(3) 0.0001(3) -0.0062(3) -0.0032(3)
O12 0.037(2) 0.040(2) 0.0149(18) -0.0018(16) 0.0013(16) -0.0062(17)
O13 0.033(2) 0.0265(19) 0.0202(18) 0.0013(15) -0.0079(15) 0.0026(17)
O14 0.046(2) 0.036(2) 0.030(2) -0.0074(17) -0.0139(18) 0.0088(17)
N2 0.030(2) 0.027(2) 0.015(2) -0.0009(18) -0.0021(18) -0.0013(19)
N10 0.032(2) 0.027(2) 0.015(2) -0.0008(17) -0.0053(18) -0.0033(19)
C8 0.026(3) 0.035(3) 0.021(3) -0.005(2) -0.002(2) 0.005(2)
C11 0.026(3) 0.021(3) 0.022(3) -0.003(2) -0.003(2) 0.002(2)
C9 0.033(3) 0.028(3) 0.015(3) -0.002(2) -0.002(2) 0.001(2)
C3 0.028(3) 0.028(3) 0.022(3) -0.004(2) -0.003(2) -0.001(2)
C7 0.042(3) 0.045(3) 0.027(3) -0.012(3) 0.000(3) -0.003(3)
C6 0.040(3) 0.060(4) 0.025(3) -0.003(3) 0.009(3) -0.009(3)
C4 0.044(3) 0.045(3) 0.019(3) -0.005(2) -0.004(3) -0.003(3)
C5 0.051(4) 0.054(4) 0.018(3) -0.012(3) -0.001(3) -0.003(3)
C15 0.042(3) 0.032(3) 0.028(3) 0.000(2) -0.007(3) 0.003(3)
N16 0.063(3) 0.042(3) 0.034(3) -0.012(2) -0.021(3) 0.013(3)
C17 0.095(6) 0.078(5) 0.068(5) -0.039(4) -0.039(4) 0.046(4)

loop_
_atom_type_symbol
_atom_type_description
_atom_type_scat_dispersion_real
_atom_type_scat_dispersion_imag
_atom_type_scat_source
C C 0.0033 0.0016 'International Tables Vol C Tables 4.2.6.8 and 6.1.1.4'
H H 0.0000 0.0000 'International Tables Vol C Tables 4.2.6.8 and 6.1.1.4'
Cu Cu 0.3201 1.2651 'International Tables Vol C Tables 4.2.6.8 and 6.1.1.4'
N N 0.0061 0.0033 'International Tables Vol C Tables 4.2.6.8 and 6.1.1.4'
O O 0.0106 0.0060 'International Tables Vol C Tables 4.2.6.8 and 6.1.1.4'

loop_
_geom_angle_atom_site_label_1
_geom_angle_atom_site_label_2
_geom_angle_atom_site_label_3
_geom_angle
_geom_angle_site_symmetry_1
_geom_angle_site_symmetry_3
O12 Cu1 O13 86.14(13) . .
O12 Cu1 O14 85.60(13) . .
O12 Cu1 N10 81.96(14) . .
O13 Cu1 O14 90.29(13) . .
N2 Cu1 O12 176.91(15) . .
N2 Cu1 O13 94.46(14) . .
N2 Cu1 O14 91.36(14) . .
N2 Cu1 N10 98.85(15) . .
N10 Cu1 O13 150.87(14) . .
N10 Cu1 O14 115.03(14) . .
C11 O12 Cu1 114.2(3) . .
C11 O13 Cu1 112.5(3) 12_657 .
C15 O14 Cu1 128.2(3) . .
N10 N2 Cu1 122.5(3) 13_556 .
N10 N2 C3 106.7(4) 13_556 .
C3 N2 Cu1 130.7(3) . .
N2 N10 Cu1 138.0(3) 13_556 .
C9 N10 Cu1 111.4(3) . .
C9 N10 N2 110.2(4) . 13_556
C9 C8 C3 104.0(4) . 13_556
C9 C8 C7 135.9(5) . .
C3 C8 C7 120.1(4) 13_556 .
O12 C11 C9 116.8(4) . .
O13 C11 O12 123.4(4) 10_667 .
O13 C11 C9 119.7(4) 10_667 .
N10 C9 C8 109.9(4) . .
N10 C9 C11 115.5(4) . .
C8 C9 C11 134.6(5) . .
N2 C3 C8 109.2(4) . 13_556
N2 C3 C4 130.0(4) . .
C4 C3 C8 120.8(5) . 13_556
C8 C7 H7 120.7 . .
C6 C7 C8 118.6(5) . .
C6 C7 H7 120.7 . .
C7 C6 H6 119.8 . .
C7 C6 C5 120.5(5) . .
C5 C6 H6 119.8 . .
C3 C4 H4 121.2 . .
C5 C4 C3 117.5(5) 13_556 .
C5 C4 H4 121.2 13_556 .
C6 C5 H5 118.7 . .
C4 C5 C6 122.5(5) 13_556 .
C4 C5 H5 118.7 13_556 .
O14 C15 N16 122.1(5) . .
O14 C15 C17 120.4(5) . .
N16 C15 C17 117.5(5) . .
C15 N16 H16A 118(3) . .
C15 N16 H16B 122(3) . .
H16A N16 H16B 120(5) . .
C15 C17 H17A 109.5 . .
C15 C17 H17B 109.5 . .
C15 C17 H17C 109.5 . .
H17A C17 H17B 109.5 . .
H17A C17 H17C 109.5 . .
H17B C17 H17C 109.5 . .

loop_
_geom_bond_atom_site_label_1
_geom_bond_atom_site_label_2
_geom_bond_distance
_geom_bond_site_symmetry_2
Cu1 O12 1.973(3) .
Cu1 O13 2.013(3) .
Cu1 O14 2.267(3) .
Cu1 N2 1.930(4) .
Cu1 N10 1.999(4) .
O12 C11 1.262(5) .
O13 C11 1.254(5) 12_657
O14 C15 1.258(6) .
N2 N10 1.362(5) 13_556
N2 C3 1.371(6) .
N10 N2 1.362(5) 13_556
N10 C9 1.328(6) .
C8 C9 1.394(6) .
C8 C3 1.416(6) 13_556
C8 C7 1.418(7) .
C11 O13 1.254(5) 10_667
C11 C9 1.461(6) .
C3 C8 1.416(6) 13_556
C3 C4 1.410(7) .
C7 H7 0.9300 .
C7 C6 1.364(7) .
C6 H6 0.9300 .
C6 C5 1.425(7) .
C4 H4 0.9300 .
C4 C5 1.362(7) 13_556
C5 C4 1.362(7) 13_556
C5 H5 0.9300 .
C15 N16 1.314(6) .
C15 C17 1.480(7) .
N16 H16A 0.97(2) .
N16 H16B 0.958(19) .
C17 H17A 0.9600 .
C17 H17B 0.9600 .
C17 H17C 0.9600 .

loop_
_geom_hbond_atom_site_label_D
_geom_hbond_atom_site_label_H
_geom_hbond_atom_site_label_A
_geom_hbond_distance_DH
_geom_hbond_distance_HA
_geom_hbond_distance_DA
_geom_hbond_angle_DHA
_geom_hbond_site_symmetry_A
N16 H16A O14 0.97(2) 1.83(2) 2.783(5) 170(5) 2
N16 H16B O13 0.958(19) 2.05(4) 2.871(6) 142(4) .
